data_7011269
loop_
_publ_author_name
'Rivard, Eric'
'McWilliams, Andrew R.'
'Lough, Alan J.'
'Manners, Ian'

_publ_section_title
;
 Synthesis and characterization of perhalogenated
 diazaphosphametalletidines containing transition metals from group 4
 and 5
;
_journal_issue 10
_journal_name_full 'Journal of the Chemical Society, Dalton Transactions'
_journal_page_first 2173
_journal_paper_doi 10.1039/b109905c
_journal_year 2002
_chemical_formula_sum 'C10 H26 Cl5 N2 O P Si2 Zr'
_chemical_formula_weight 545.95
_chemical_name_systematic
; 
? 
;
_space_group_IT_number 14
_symmetry_cell_setting monoclinic
_symmetry_space_group_name_Hall '-P 2yn'
_symmetry_space_group_name_H-M 'P 1 21/n 1'
_atom_sites_solution_hydrogens geom
_atom_sites_solution_primary direct
_atom_sites_solution_secondary difmap
_audit_creation_method SHELXL-97
_cell_angle_alpha 90.00
_cell_angle_beta 104.642(3)
_cell_angle_gamma 90.00
_cell_formula_units_Z 4
_cell_length_a 10.1372(4)
_cell_length_b 15.1405(8)
_cell_length_c 15.1927(8)
_cell_measurement_reflns_used 30447
_cell_measurement_temperature 110(1)
_cell_measurement_theta_max 30.10
_cell_measurement_theta_min 2.55
_cell_volume 2256.08(19)
_computing_cell_refinement 'Denzo-SMN (Otwinowski & Minor, 1997)'
_computing_data_collection 'Collect (Nonius BV, 1997-2001)'
_computing_data_reduction 'Denzo-SMN (Otwinowski & Minor, 1997)'
_computing_molecular_graphics 'SHELXTL V5.1 (Sheldrick 1999)'
_computing_publication_material 'SHELXTL V5.1 (Sheldrick 1999)'
_computing_structure_refinement 'SHELXTL V5.1 (Sheldrick 1999)'
_computing_structure_solution 'SHELXTL V5.1 (Sheldrick 1999)'
_diffrn_ambient_temperature 110(1)
_diffrn_detector_area_resol_mean 9
_diffrn_measured_fraction_theta_full 0.983
_diffrn_measured_fraction_theta_max 0.983
_diffrn_measurement_device_type 'Nonius KappaCCD'
_diffrn_measurement_method '\f scans and \w scans with \k offsets'
_diffrn_radiation_monochromator graphite
_diffrn_radiation_source 'fine-focus sealed tube'
_diffrn_radiation_type MoK\a
_diffrn_radiation_wavelength 0.71073
_diffrn_reflns_av_R_equivalents 0.026
_diffrn_reflns_av_sigmaI/netI 0.0413
_diffrn_reflns_limit_h_max 14
_diffrn_reflns_limit_h_min 0
_diffrn_reflns_limit_k_max 21
_diffrn_reflns_limit_k_min 0
_diffrn_reflns_limit_l_max 20
_diffrn_reflns_limit_l_min -21
_diffrn_reflns_number 30447
_diffrn_reflns_theta_full 30.07
_diffrn_reflns_theta_max 30.07
_diffrn_reflns_theta_min 2.57
_diffrn_standards_decay_% 0
_diffrn_standards_number 0
_exptl_absorpt_coefficient_mu 1.258
_exptl_absorpt_correction_T_max 0.7608
_exptl_absorpt_correction_T_min 0.7439
_exptl_absorpt_correction_type multi-scan
_exptl_absorpt_process_details 'Denzo-SMN (Otwinowski & Minor, 1997)'
_exptl_crystal_density_diffrn 1.607
_exptl_crystal_density_method 'not measured'
_exptl_crystal_description block
_exptl_crystal_F_000 1104
_exptl_crystal_size_max 0.25
_exptl_crystal_size_mid 0.25
_exptl_crystal_size_min 0.23
_refine_diff_density_max 0.418
_refine_diff_density_min -0.487
_refine_diff_density_rms 0.074
_refine_ls_extinction_method none
_refine_ls_goodness_of_fit_ref 1.033
_refine_ls_hydrogen_treatment constr
_refine_ls_matrix_type full
_refine_ls_number_parameters 205
_refine_ls_number_reflns 6514
_refine_ls_number_restraints 0
_refine_ls_restrained_S_all 1.033
_refine_ls_R_factor_all 0.0349
_refine_ls_R_factor_gt 0.0265
_refine_ls_shift/su_max 0.003
_refine_ls_shift/su_mean 0.000
_refine_ls_structure_factor_coef Fsqd
_refine_ls_weighting_details 'calc w=1/[\s^2^(Fo^2^)+1.3653P] where P=(Fo^2^+2Fc^2^)/3'
_refine_ls_weighting_scheme calc
_refine_ls_wR_factor_gt 0.0566
_refine_ls_wR_factor_ref 0.0594
_reflns_number_gt 5638
_reflns_number_total 6514
_reflns_threshold_expression >2sigma(I)
_cod_data_source_file b109905c.txt
_cod_data_source_block k99242
_cod_depositor_comments
;
The following automatic conversions were performed:
'_symmetry_cell_setting' value 'Monoclinic' changed to 'monoclinic'
according to '/home/saulius/struct/CIF-dictionaries/cif_core.dic'
dictionary named 'cif_core.dic' version 2.4.1 from 2010-06-29.

Automatic conversion script
Id: cif_fix_enum 1527 2010-12-29 10:47:43Z saulius 
;
_cod_original_sg_symbol_H-M P2(1)/n
_cod_database_code 7011269

loop_
_symmetry_equiv_pos_as_xyz
'x, y, z'
'-x+1/2, y+1/2, -z+1/2'
'-x, -y, -z'
'x-1/2, -y-1/2, z-1/2'

loop_
_atom_site_label
_atom_site_type_symbol
_atom_site_fract_x
_atom_site_fract_y
_atom_site_fract_z
_atom_site_U_iso_or_equiv
_atom_site_adp_type
_atom_site_occupancy
_atom_site_symmetry_multiplicity
_atom_site_calc_flag
_atom_site_refinement_flags
_atom_site_disorder_assembly
_atom_site_disorder_group
Zr1 Zr 0.602507(15) 0.207365(10) 0.237373(10) 0.01402(4) Uani 1 1 d . . .
Cl1 Cl 0.73755(4) -0.03142(3) 0.40458(3) 0.02142(9) Uani 1 1 d . . .
Cl2 Cl 0.90820(4) 0.13640(3) 0.47761(3) 0.02318(9) Uani 1 1 d . . .
Cl3 Cl 0.38833(4) 0.28025(3) 0.22811(3) 0.02218(9) Uani 1 1 d . . .
Cl4 Cl 0.63609(4) 0.21810(3) 0.08622(3) 0.02257(9) Uani 1 1 d . . .
Cl5 Cl 0.73663(4) 0.33521(3) 0.29368(3) 0.02337(9) Uani 1 1 d . . .
P1 P 0.75091(4) 0.09752(3) 0.37583(3) 0.01335(8) Uani 1 1 d . . .
Si1 Si 0.55139(5) 0.18371(3) 0.46811(3) 0.01724(10) Uani 1 1 d . . .
Si2 Si 0.92775(4) 0.09622(3) 0.24160(3) 0.01560(9) Uani 1 1 d . . .
O1 O 0.47355(11) 0.08723(8) 0.18460(8) 0.0177(2) Uani 1 1 d . . .
N1 N 0.61582(13) 0.15062(9) 0.37479(9) 0.0147(3) Uani 1 1 d . . .
N2 N 0.77705(13) 0.11297(9) 0.27879(9) 0.0140(3) Uani 1 1 d . . .
C1 C 0.36196(18) 0.18076(15) 0.43438(13) 0.0279(4) Uani 1 1 d . . .
H1A H 0.3312 0.1206 0.4163 0.042 Uiso 1 1 calc R . .
H1B H 0.3282 0.2211 0.3832 0.042 Uiso 1 1 calc R . .
H1C H 0.3267 0.1991 0.4859 0.042 Uiso 1 1 calc R . .
C2 C 0.6136(2) 0.29773(12) 0.50100(14) 0.0317(5) Uani 1 1 d . . .
H2A H 0.7135 0.2981 0.5182 0.048 Uiso 1 1 calc R . .
H2B H 0.5796 0.3174 0.5527 0.048 Uiso 1 1 calc R . .
H2C H 0.5803 0.3377 0.4494 0.048 Uiso 1 1 calc R . .
C3 C 0.61198(18) 0.10625(12) 0.56553(11) 0.0207(3) Uani 1 1 d . . .
H3A H 0.5813 0.0462 0.5466 0.031 Uiso 1 1 calc R . .
H3B H 0.5747 0.1244 0.6163 0.031 Uiso 1 1 calc R . .
H3C H 0.7118 0.1075 0.5848 0.031 Uiso 1 1 calc R . .
C4 C 1.04223(17) 0.01811(12) 0.31969(12) 0.0219(4) Uani 1 1 d . . .
H4A H 1.0719 0.0446 0.3803 0.033 Uiso 1 1 calc R . .
H4B H 1.1221 0.0055 0.2965 0.033 Uiso 1 1 calc R . .
H4C H 0.9931 -0.0369 0.3234 0.033 Uiso 1 1 calc R . .
C5 C 1.01114(18) 0.20586(12) 0.24295(13) 0.0235(4) Uani 1 1 d . . .
H5A H 1.0292 0.2311 0.3042 0.035 Uiso 1 1 calc R . .
H5B H 0.9509 0.2454 0.1997 0.035 Uiso 1 1 calc R . .
H5C H 1.0973 0.1988 0.2256 0.035 Uiso 1 1 calc R . .
C6 C 0.88573(18) 0.04772(12) 0.12499(12) 0.0216(4) Uani 1 1 d . . .
H6A H 0.8389 -0.0089 0.1254 0.032 Uiso 1 1 calc R . .
H6B H 0.9699 0.0383 0.1058 0.032 Uiso 1 1 calc R . .
H6C H 0.8262 0.0883 0.0825 0.032 Uiso 1 1 calc R . .
C7 C 0.35953(18) 0.05436(13) 0.21922(13) 0.0248(4) Uani 1 1 d . . .
H7A H 0.2908 0.1013 0.2169 0.030 Uiso 1 1 calc R . .
H7B H 0.3925 0.0337 0.2828 0.030 Uiso 1 1 calc R . .
C8 C 0.2993(2) -0.02132(14) 0.15723(15) 0.0307(4) Uani 1 1 d . . .
H8A H 0.2298 -0.0002 0.1032 0.037 Uiso 1 1 calc R . .
H8B H 0.2576 -0.0658 0.1896 0.037 Uiso 1 1 calc R . .
C9 C 0.4227(2) -0.05853(13) 0.13092(15) 0.0310(4) Uani 1 1 d . . .
H9A H 0.4768 -0.0971 0.1794 0.037 Uiso 1 1 calc R . .
H9B H 0.3956 -0.0926 0.0735 0.037 Uiso 1 1 calc R . .
C10 C 0.5015(2) 0.02308(13) 0.11927(14) 0.0286(4) Uani 1 1 d . . .
H10A H 0.6003 0.0101 0.1324 0.034 Uiso 1 1 calc R . .
H10B H 0.4706 0.0460 0.0564 0.034 Uiso 1 1 calc R . .

loop_
_atom_site_aniso_label
_atom_site_aniso_U_11
_atom_site_aniso_U_22
_atom_site_aniso_U_33
_atom_site_aniso_U_23
_atom_site_aniso_U_13
_atom_site_aniso_U_12
Zr1 0.01417(8) 0.01369(8) 0.01460(8) 0.00240(6) 0.00437(6) 0.00173(6)
Cl1 0.0270(2) 0.01451(19) 0.0254(2) 0.00461(16) 0.01148(17) 0.00189(16)
Cl2 0.01709(19) 0.0321(2) 0.01780(19) -0.00348(17) -0.00026(15) -0.00208(17)
Cl3 0.01843(19) 0.0211(2) 0.0282(2) 0.00487(17) 0.00803(16) 0.00629(16)
Cl4 0.0257(2) 0.0263(2) 0.01780(19) 0.00692(16) 0.00932(16) 0.00517(17)
Cl5 0.0237(2) 0.01566(19) 0.0319(2) -0.00078(17) 0.00915(17) -0.00296(16)
P1 0.01321(18) 0.01368(19) 0.01293(19) 0.00094(15) 0.00288(15) 0.00028(15)
Si1 0.0206(2) 0.0169(2) 0.0160(2) 0.00003(17) 0.00797(17) 0.00204(19)
Si2 0.0145(2) 0.0152(2) 0.0184(2) 0.00182(17) 0.00665(17) 0.00159(18)
O1 0.0169(5) 0.0191(6) 0.0186(6) -0.0031(5) 0.0074(5) -0.0013(5)
N1 0.0164(6) 0.0136(6) 0.0143(6) 0.0004(5) 0.0045(5) 0.0009(5)
N2 0.0125(6) 0.0156(7) 0.0142(6) 0.0025(5) 0.0041(5) 0.0025(5)
C1 0.0216(9) 0.0414(12) 0.0237(9) 0.0072(8) 0.0113(7) 0.0078(9)
C2 0.0535(13) 0.0186(9) 0.0291(10) -0.0048(8) 0.0215(10) -0.0012(9)
C3 0.0235(8) 0.0226(9) 0.0165(8) -0.0002(7) 0.0059(7) -0.0010(7)
C4 0.0182(8) 0.0230(9) 0.0258(9) 0.0035(7) 0.0079(7) 0.0056(7)
C5 0.0198(8) 0.0208(9) 0.0323(10) 0.0016(7) 0.0109(7) -0.0021(7)
C6 0.0225(8) 0.0229(9) 0.0220(9) -0.0009(7) 0.0103(7) 0.0026(7)
C7 0.0238(9) 0.0247(9) 0.0307(10) -0.0041(8) 0.0154(8) -0.0061(8)
C8 0.0272(10) 0.0291(10) 0.0384(11) -0.0101(9) 0.0130(9) -0.0080(8)
C9 0.0294(10) 0.0244(10) 0.0430(12) -0.0125(9) 0.0162(9) -0.0059(8)
C10 0.0304(10) 0.0279(10) 0.0323(10) -0.0130(8) 0.0168(8) -0.0034(8)

loop_
_atom_type_symbol
_atom_type_description
_atom_type_scat_dispersion_real
_atom_type_scat_dispersion_imag
_atom_type_scat_source
C C 0.0033 0.0016 'International Tables Vol C Tables 4.2.6.8 and 6.1.1.4'
H H 0.0000 0.0000 'International Tables Vol C Tables 4.2.6.8 and 6.1.1.4'
N N 0.0061 0.0033 'International Tables Vol C Tables 4.2.6.8 and 6.1.1.4'
O O 0.0106 0.0060 'International Tables Vol C Tables 4.2.6.8 and 6.1.1.4'
Si Si 0.0817 0.0704 'International Tables Vol C Tables 4.2.6.8 and 6.1.1.4'
P P 0.1023 0.0942 'International Tables Vol C Tables 4.2.6.8 and 6.1.1.4'
Cl Cl 0.1484 0.1585 'International Tables Vol C Tables 4.2.6.8 and 6.1.1.4'
Zr Zr -2.9673 0.5597 'International Tables Vol C Tables 4.2.6.8 and 6.1.1.4'

loop_
_geom_angle_atom_site_label_1
_geom_angle_atom_site_label_2
_geom_angle_atom_site_label_3
_geom_angle
_geom_angle_site_symmetry_1
_geom_angle_site_symmetry_3
_geom_angle_publ_flag
N1 Zr1 N2 68.54(5) . . ?
N1 Zr1 O1 85.12(5) . . ?
N2 Zr1 O1 86.05(5) . . ?
N1 Zr1 Cl5 94.73(4) . . ?
N2 Zr1 Cl5 94.51(4) . . ?
O1 Zr1 Cl5 179.32(3) . . ?
N1 Zr1 Cl3 94.10(4) . . ?
N2 Zr1 Cl3 161.17(4) . . ?
O1 Zr1 Cl3 85.19(3) . . ?
Cl5 Zr1 Cl3 94.159(16) . . ?
N1 Zr1 Cl4 158.15(4) . . ?
N2 Zr1 Cl4 91.08(4) . . ?
O1 Zr1 Cl4 85.69(3) . . ?
Cl5 Zr1 Cl4 94.682(17) . . ?
Cl3 Zr1 Cl4 104.824(16) . . ?
N1 Zr1 P1 34.38(3) . . ?
N2 Zr1 P1 34.27(3) . . ?
O1 Zr1 P1 86.64(3) . . ?
Cl5 Zr1 P1 93.611(15) . . ?
Cl3 Zr1 P1 128.383(15) . . ?
Cl4 Zr1 P1 125.220(15) . . ?
N2 P1 N1 105.30(7) . . ?
N2 P1 Cl2 112.79(5) . . ?
N1 P1 Cl2 112.01(6) . . ?
N2 P1 Cl1 112.50(6) . . ?
N1 P1 Cl1 112.89(6) . . ?
Cl2 P1 Cl1 101.60(3) . . ?
N2 P1 Zr1 52.88(5) . . ?
N1 P1 Zr1 52.62(5) . . ?
Cl2 P1 Zr1 125.10(2) . . ?
Cl1 P1 Zr1 133.30(2) . . ?
N1 Si1 C1 109.62(8) . . ?
N1 Si1 C2 107.92(8) . . ?
C1 Si1 C2 110.62(10) . . ?
N1 Si1 C3 110.00(7) . . ?
C1 Si1 C3 108.28(8) . . ?
C2 Si1 C3 110.40(9) . . ?
N2 Si2 C4 109.65(7) . . ?
N2 Si2 C5 107.10(7) . . ?
C4 Si2 C5 110.61(8) . . ?
N2 Si2 C6 110.50(7) . . ?
C4 Si2 C6 108.15(8) . . ?
C5 Si2 C6 110.84(9) . . ?
C10 O1 C7 108.75(13) . . ?
C10 O1 Zr1 125.33(10) . . ?
C7 O1 Zr1 125.45(10) . . ?
P1 N1 Si1 128.78(8) . . ?
P1 N1 Zr1 93.00(6) . . ?
Si1 N1 Zr1 133.72(7) . . ?
P1 N2 Si2 129.52(8) . . ?
P1 N2 Zr1 92.85(6) . . ?
Si2 N2 Zr1 133.20(7) . . ?
O1 C7 C8 105.30(14) . . ?
C7 C8 C9 102.47(15) . . ?
C10 C9 C8 102.92(16) . . ?
O1 C10 C9 105.36(14) . . ?

loop_
_geom_bond_atom_site_label_1
_geom_bond_atom_site_label_2
_geom_bond_distance
_geom_bond_site_symmetry_2
_geom_bond_publ_flag
Zr1 N1 2.2299(13) . ?
Zr1 N2 2.2375(13) . ?
Zr1 O1 2.2651(12) . ?
Zr1 Cl5 2.3957(5) . ?
Zr1 Cl3 2.4077(4) . ?
Zr1 Cl4 2.4107(5) . ?
Zr1 P1 2.8025(4) . ?
Cl1 P1 2.0124(6) . ?
Cl2 P1 2.0084(6) . ?
P1 N2 1.5798(14) . ?
P1 N1 1.5847(14) . ?
Si1 N1 1.7766(14) . ?
Si1 C1 1.8586(19) . ?
Si1 C2 1.8623(19) . ?
Si1 C3 1.8664(18) . ?
Si2 N2 1.7759(13) . ?
Si2 C4 1.8592(18) . ?
Si2 C5 1.8606(18) . ?
Si2 C6 1.8649(18) . ?
O1 C10 1.467(2) . ?
O1 C7 1.472(2) . ?
C7 C8 1.511(3) . ?
C8 C9 1.515(3) . ?
C9 C10 1.506(3) . ?
